data_7205880
loop_
_publ_author_name
'Zavras, Athanasios'
'Fry, Julie A.'
'Beavers, Christine M.'
'Talbo, Gert H.'
'Richards, Anne F.'

_publ_section_title
;
 2-Pyridylmethylphosphonic acid: a flexible, multi-dentate ligand for
 metal phosphonates
;
_journal_issue 10
_journal_name_full CrystEngComm
_journal_page_first 3551
_journal_paper_doi 10.1039/c0ce00969e
_journal_volume 13
_journal_year 2011
_chemical_formula_moiety 'C12 H18 Mn N2 O8 P2, 2(Cl O4) '
_chemical_formula_sum 'C12 H18 Cl2 Mn N2 O16 P2'
_chemical_formula_weight 634.06
_chemical_name_common (((2PyHCH2PO3H)Mn(H2O))(ClO4))N
_chemical_name_systematic
;
?
;
_space_group_IT_number 14
_symmetry_cell_setting monoclinic
_symmetry_space_group_name_Hall '-P 2ybc'
_symmetry_space_group_name_H-M 'P 1 21/c 1'
_atom_sites_solution_hydrogens geom
_atom_sites_solution_primary direct
_atom_sites_solution_secondary difmap
_audit_creation_method SHELXL-97
_cell_angle_alpha 90.00
_cell_angle_beta 97.450(2)
_cell_angle_gamma 90.00
_cell_formula_units_Z 2
_cell_length_a 13.3278(17)
_cell_length_b 8.2658(10)
_cell_length_c 10.1631(13)
_cell_measurement_reflns_used 2216
_cell_measurement_temperature 213(2)
_cell_measurement_theta_max 28.1915
_cell_measurement_theta_min 4.079
_cell_volume 1110.2(2)
_computing_cell_refinement 'Bruker SAINT+ v. 6.36a'
_computing_data_collection 'Bruker SMART v. 5.626'
_computing_data_reduction 'Bruker SAINT+ v. 6.36a'
_computing_molecular_graphics 'XP, Bruker SHELXTL v. 6.12'
_computing_publication_material 'XCIF, Bruker SHELXTL v. 6.12'
_computing_structure_refinement 'XL, Bruker SHELXTL v. 6.12'
_computing_structure_solution 'XS, Bruker SHELXTL v. 6.12'
_diffrn_ambient_temperature 213(2)
_diffrn_detector_area_resol_mean 8.3
_diffrn_measured_fraction_theta_full 0.992
_diffrn_measured_fraction_theta_max 0.957
_diffrn_measurement_device_type 'Bruker SMART 1000'
_diffrn_measurement_method \w
_diffrn_radiation_monochromator graphite
_diffrn_radiation_source 'fine-focus sealed tube'
_diffrn_radiation_type MoK\a
_diffrn_radiation_wavelength 0.71073
_diffrn_reflns_av_R_equivalents 0.0352
_diffrn_reflns_av_sigmaI/netI 0.0339
_diffrn_reflns_limit_h_max 17
_diffrn_reflns_limit_h_min -17
_diffrn_reflns_limit_k_max 10
_diffrn_reflns_limit_k_min -10
_diffrn_reflns_limit_l_max 13
_diffrn_reflns_limit_l_min -13
_diffrn_reflns_number 9359
_diffrn_reflns_theta_full 26.25
_diffrn_reflns_theta_max 28.32
_diffrn_reflns_theta_min 1.54
_diffrn_standards_decay_% <0.01
_exptl_absorpt_coefficient_mu 1.064
_exptl_absorpt_correction_T_max 0.9780
_exptl_absorpt_correction_T_min 0.9759
_exptl_absorpt_correction_type multi-scan
_exptl_absorpt_process_details 'SADABS: SAINT+, 2001'
_exptl_crystal_colour colorless
_exptl_crystal_density_diffrn 1.897
_exptl_crystal_density_method 'not measured'
_exptl_crystal_description chunk
_exptl_crystal_F_000 642
_exptl_crystal_size_max 0.02
_exptl_crystal_size_mid 0.015
_exptl_crystal_size_min 0.011
_refine_diff_density_max 2.190
_refine_diff_density_min -0.766
_refine_diff_density_rms 0.204
_refine_ls_extinction_method none
_refine_ls_goodness_of_fit_ref 1.169
_refine_ls_hydrogen_treatment constr
_refine_ls_matrix_type full
_refine_ls_number_parameters 160
_refine_ls_number_reflns 2645
_refine_ls_number_restraints 0
_refine_ls_restrained_S_all 1.169
_refine_ls_R_factor_all 0.0893
_refine_ls_R_factor_gt 0.0749
_refine_ls_shift/su_max 0.000
_refine_ls_shift/su_mean 0.000
_refine_ls_structure_factor_coef Fsqd
_refine_ls_weighting_details 'calc w=1/[\s^2^(Fo^2^)+(0.0806P)^2^+17.0420P] where P=(Fo^2^+2Fc^2^)/3'
_refine_ls_weighting_scheme calc
_refine_ls_wR_factor_gt 0.2358
_refine_ls_wR_factor_ref 0.2525
_reflns_number_gt 2197
_reflns_number_total 2645
_reflns_threshold_expression >2sigma(I)
_cod_data_source_file c0ce00969e.txt
_cod_data_source_block 1cbsav
_cod_original_sg_symbol_H-M 'P 21/c'
_cod_database_code 7205880

loop_
_symmetry_equiv_pos_as_xyz
'x, y, z'
'-x, y+1/2, -z+1/2'
'-x, -y, -z'
'x, -y-1/2, z-1/2'

loop_
_atom_site_label
_atom_site_type_symbol
_atom_site_fract_x
_atom_site_fract_y
_atom_site_fract_z
_atom_site_U_iso_or_equiv
_atom_site_adp_type
_atom_site_occupancy
_atom_site_symmetry_multiplicity
_atom_site_calc_flag
_atom_site_refinement_flags
_atom_site_disorder_assembly
_atom_site_disorder_group
Mn1 Mn 0.5000 0.5000 0.0000 0.0143(3) Uani 1 2 d S . .
Cl1 Cl 0.17368(14) -0.0878(3) -0.26714(19) 0.0340(5) Uani 1 1 d . . .
P1 P 0.45038(13) 0.31026(19) -0.29420(16) 0.0167(4) Uani 1 1 d . . .
N1 N 0.2478(5) 0.2435(9) -0.5237(6) 0.0296(14) Uani 1 1 d . . .
H1PY H 0.2998 0.1999 -0.5671 0.036 Uiso 1 1 d R . .
O1 O 0.4244(4) 0.3365(6) -0.1562(4) 0.0196(10) Uani 1 1 d . . .
O2 O 0.4459(3) 0.1387(5) -0.3429(4) 0.0171(9) Uani 1 1 d . . .
O3 O 0.5609(4) 0.3729(6) -0.3049(5) 0.0273(11) Uani 1 1 d . . .
O4 O 0.3600(4) 0.6373(7) -0.0153(6) 0.0316(12) Uani 1 1 d . . .
H4WA H 0.3441 0.6732 -0.0840 0.047 Uiso 1 1 d R . .
H4WB H 0.3201 0.6432 0.0340 0.047 Uiso 1 1 d R . .
O5 O 0.0753(5) -0.0213(11) -0.2688(8) 0.059(2) Uani 1 1 d . . .
O6 O 0.1829(6) -0.1614(10) -0.3925(7) 0.055(2) Uani 1 1 d . . .
O7 O 0.2455(6) 0.0452(9) -0.2508(8) 0.0531(18) Uani 1 1 d . . .
O8 O 0.1942(7) -0.1977(14) -0.1636(9) 0.086(3) Uani 1 1 d . . .
C1 C 0.3702(6) 0.4318(9) -0.4139(7) 0.0289(16) Uani 1 1 d . . .
H1A H 0.3684 0.5428 -0.3804 0.035 Uiso 1 1 calc R . .
H1B H 0.4000 0.4350 -0.4971 0.035 Uiso 1 1 calc R . .
C2 C 0.2649(6) 0.3694(10) -0.4414(7) 0.0282(16) Uani 1 1 d . . .
C3 C 0.1834(8) 0.4325(13) -0.3867(9) 0.046(2) Uani 1 1 d . . .
H3A H 0.1925 0.5211 -0.3284 0.056 Uiso 1 1 calc R . .
C4 C 0.0892(8) 0.3646(18) -0.4183(11) 0.065(4) Uani 1 1 d . . .
H4A H 0.0335 0.4090 -0.3828 0.078 Uiso 1 1 calc R . .
C5 C 0.0755(8) 0.2344(19) -0.5001(11) 0.061(3) Uani 1 1 d . . .
H5A H 0.0111 0.1870 -0.5198 0.073 Uiso 1 1 calc R . .
C6 C 0.1572(7) 0.1726(14) -0.5537(9) 0.045(2) Uani 1 1 d . . .
H6A H 0.1495 0.0824 -0.6104 0.054 Uiso 1 1 calc R . .

loop_
_atom_site_aniso_label
_atom_site_aniso_U_11
_atom_site_aniso_U_22
_atom_site_aniso_U_33
_atom_site_aniso_U_23
_atom_site_aniso_U_13
_atom_site_aniso_U_12
Mn1 0.0199(7) 0.0127(6) 0.0110(6) 0.0003(5) 0.0041(5) -0.0004(5)
Cl1 0.0278(9) 0.0487(12) 0.0259(9) -0.0007(8) 0.0055(7) 0.0053(8)
P1 0.0265(8) 0.0125(7) 0.0124(7) -0.0016(6) 0.0071(6) -0.0028(6)
N1 0.026(3) 0.042(4) 0.022(3) 0.004(3) 0.006(2) 0.005(3)
O1 0.028(2) 0.020(2) 0.012(2) -0.0055(17) 0.0071(17) -0.0043(19)
O2 0.025(2) 0.012(2) 0.015(2) -0.0001(16) 0.0066(17) 0.0002(17)
O3 0.032(3) 0.029(3) 0.024(2) -0.010(2) 0.014(2) -0.013(2)
O4 0.030(3) 0.035(3) 0.032(3) 0.009(2) 0.013(2) 0.013(2)
O5 0.036(4) 0.083(6) 0.063(5) 0.022(4) 0.024(3) 0.016(4)
O6 0.053(4) 0.068(5) 0.050(4) -0.031(4) 0.026(3) -0.023(4)
O7 0.049(4) 0.049(4) 0.061(5) -0.010(4) 0.005(3) -0.007(3)
O8 0.073(6) 0.119(9) 0.065(6) 0.054(6) 0.009(5) 0.014(6)
C1 0.047(4) 0.017(3) 0.023(3) 0.007(3) 0.005(3) 0.001(3)
C2 0.035(4) 0.032(4) 0.019(3) 0.011(3) 0.007(3) 0.013(3)
C3 0.058(6) 0.050(6) 0.035(5) 0.011(4) 0.023(4) 0.030(5)
C4 0.038(5) 0.113(11) 0.047(6) 0.039(7) 0.020(4) 0.034(6)
C5 0.033(5) 0.109(10) 0.039(5) 0.028(6) 0.001(4) 0.002(6)
C6 0.033(4) 0.073(7) 0.028(4) 0.013(4) -0.002(3) -0.008(4)

loop_
_atom_type_symbol
_atom_type_description
_atom_type_scat_dispersion_real
_atom_type_scat_dispersion_imag
_atom_type_scat_source
C C 0.0033 0.0016 'International Tables Vol C Tables 4.2.6.8 and 6.1.1.4'
H H 0.0000 0.0000 'International Tables Vol C Tables 4.2.6.8 and 6.1.1.4'
Cl Cl 0.1484 0.1585 'International Tables Vol C Tables 4.2.6.8 and 6.1.1.4'
Mn Mn 0.3368 0.7283 'International Tables Vol C Tables 4.2.6.8 and 6.1.1.4'
N N 0.0061 0.0033 'International Tables Vol C Tables 4.2.6.8 and 6.1.1.4'
O O 0.0106 0.0060 'International Tables Vol C Tables 4.2.6.8 and 6.1.1.4'
P P 0.1023 0.0942 'International Tables Vol C Tables 4.2.6.8 and 6.1.1.4'

loop_
_geom_angle_atom_site_label_1
_geom_angle_atom_site_label_2
_geom_angle_atom_site_label_3
_geom_angle
_geom_angle_site_symmetry_1
_geom_angle_site_symmetry_3
_geom_angle_publ_flag
O2 Mn1 O2 180.0 2_654 4_566 ?
O2 Mn1 O4 87.94(19) 2_654 3_665 ?
O2 Mn1 O4 92.06(19) 4_566 3_665 ?
O2 Mn1 O4 92.06(19) 2_654 . ?
O2 Mn1 O4 87.94(19) 4_566 . ?
O4 Mn1 O4 180.0 3_665 . ?
O2 Mn1 O1 92.35(16) 2_654 3_665 ?
O2 Mn1 O1 87.65(16) 4_566 3_665 ?
O4 Mn1 O1 87.8(2) 3_665 3_665 ?
O4 Mn1 O1 92.2(2) . 3_665 ?
O2 Mn1 O1 87.65(16) 2_654 . ?
O2 Mn1 O1 92.35(16) 4_566 . ?
O4 Mn1 O1 92.2(2) 3_665 . ?
O4 Mn1 O1 87.8(2) . . ?
O1 Mn1 O1 180.0 3_665 . ?
O8 Cl1 O5 110.6(5) . . ?
O8 Cl1 O6 111.4(6) . . ?
O5 Cl1 O6 109.8(5) . . ?
O8 Cl1 O7 110.2(6) . . ?
O5 Cl1 O7 107.6(5) . . ?
O6 Cl1 O7 107.0(4) . . ?
O2 P1 O1 116.1(3) . . ?
O2 P1 O3 106.5(3) . . ?
O1 P1 O3 110.3(3) . . ?
O2 P1 C1 107.9(3) . . ?
O1 P1 C1 111.0(3) . . ?
O3 P1 C1 104.2(3) . . ?
C2 N1 C6 123.9(8) . . ?
C2 N1 H1PY 121.1 . . ?
C6 N1 H1PY 115.0 . . ?
P1 O1 Mn1 128.0(3) . . ?
P1 O2 Mn1 137.8(3) . 2_644 ?
Mn1 O4 H4WA 113.7 . . ?
Mn1 O4 H4WB 129.7 . . ?
H4WA O4 H4WB 115.7 . . ?
C2 C1 P1 113.2(5) . . ?
C2 C1 H1A 108.9 . . ?
P1 C1 H1A 108.9 . . ?
C2 C1 H1B 108.9 . . ?
P1 C1 H1B 108.9 . . ?
H1A C1 H1B 107.8 . . ?
N1 C2 C3 117.8(8) . . ?
N1 C2 C1 117.9(7) . . ?
C3 C2 C1 124.3(8) . . ?
C4 C3 C2 119.5(10) . . ?
C4 C3 H3A 120.2 . . ?
C2 C3 H3A 120.2 . . ?
C5 C4 C3 120.8(10) . . ?
C5 C4 H4A 119.6 . . ?
C3 C4 H4A 119.6 . . ?
C4 C5 C6 119.0(10) . . ?
C4 C5 H5A 120.5 . . ?
C6 C5 H5A 120.5 . . ?
N1 C6 C5 118.9(11) . . ?
N1 C6 H6A 120.6 . . ?
C5 C6 H6A 120.6 . . ?

loop_
_geom_bond_atom_site_label_1
_geom_bond_atom_site_label_2
_geom_bond_distance
_geom_bond_site_symmetry_2
_geom_bond_publ_flag
Mn1 O2 2.164(4) 2_654 ?
Mn1 O2 2.164(4) 4_566 ?
Mn1 O4 2.172(5) 3_665 ?
Mn1 O4 2.172(5) . ?
Mn1 O1 2.224(4) 3_665 ?
Mn1 O1 2.224(4) . ?
Cl1 O8 1.390(8) . ?
Cl1 O5 1.420(7) . ?
Cl1 O6 1.432(7) . ?
Cl1 O7 1.452(8) . ?
P1 O2 1.501(5) . ?
P1 O1 1.504(5) . ?
P1 O3 1.579(5) . ?
P1 C1 1.815(7) . ?
N1 C2 1.336(11) . ?
N1 C6 1.342(11) . ?
N1 H1PY 0.9402 . ?
O2 Mn1 2.164(4) 2_644 ?
O4 H4WA 0.7629 . ?
O4 H4WB 0.7780 . ?
C1 C2 1.488(11) . ?
C1 H1A 0.9800 . ?
C1 H1B 0.9800 . ?
C2 C3 1.384(11) . ?
C3 C4 1.375(17) . ?
C3 H3A 0.9400 . ?
C4 C5 1.358(19) . ?
C4 H4A 0.9400 . ?
C5 C6 1.377(15) . ?
C5 H5A 0.9400 . ?
C6 H6A 0.9400 . ?

loop_
_geom_torsion_atom_site_label_1
_geom_torsion_atom_site_label_2
_geom_torsion_atom_site_label_3
_geom_torsion_atom_site_label_4
_geom_torsion
_geom_torsion_site_symmetry_1
_geom_torsion_site_symmetry_2
_geom_torsion_site_symmetry_3
_geom_torsion_site_symmetry_4
_geom_torsion_publ_flag
O2 P1 O1 Mn1 139.0(3) . . . . ?
O3 P1 O1 Mn1 17.7(5) . . . . ?
C1 P1 O1 Mn1 -97.3(4) . . . . ?
O2 Mn1 O1 P1 22.8(4) 2_654 . . . ?
O2 Mn1 O1 P1 -157.2(4) 4_566 . . . ?
O4 Mn1 O1 P1 -65.0(4) 3_665 . . . ?
O4 Mn1 O1 P1 115.0(4) . . . . ?
O1 Mn1 O1 P1 -177(95) 3_665 . . . ?
O1 P1 O2 Mn1 -163.5(4) . . . 2_644 ?
O3 P1 O2 Mn1 -40.2(5) . . . 2_644 ?
C1 P1 O2 Mn1 71.3(5) . . . 2_644 ?
O2 P1 C1 C2 54.6(6) . . . . ?
O1 P1 C1 C2 -73.6(6) . . . . ?
O3 P1 C1 C2 167.6(5) . . . . ?
C6 N1 C2 C3 -1.6(11) . . . . ?
C6 N1 C2 C1 177.9(7) . . . . ?
P1 C1 C2 N1 -78.8(7) . . . . ?
P1 C1 C2 C3 100.7(8) . . . . ?
N1 C2 C3 C4 0.0(12) . . . . ?
C1 C2 C3 C4 -179.5(8) . . . . ?
C2 C3 C4 C5 1.5(15) . . . . ?
C3 C4 C5 C6 -1.4(16) . . . . ?
C2 N1 C6 C5 1.7(13) . . . . ?
C4 C5 C6 N1 -0.1(15) . . . . ?
